data_4335664
loop_
_publ_author_name
'Nian-Tzu Suen'
'Svilen Bobev'

_publ_section_title
;
 New Polar Intermetallic Phases RE2Zn5Tt (RE = La-Nd; Tt = Sn and Pb):
 Synthesis, Structure, Chemical Bonding, and Magnetic Properties
;
_journal_name_full 'Inorganic Chemistry'
_journal_page_first 9102
_journal_page_last 9110
_journal_paper_doi 10.1021/ic401339v
_journal_volume 52
_journal_year 2013
_chemical_formula_moiety Pr2Zn5Sn
_chemical_formula_sum 'Pr2 Sn Zn5'
_chemical_formula_weight 727.36
_chemical_name_systematic
; 
 ? 
;
_space_group_IT_number 63
_symmetry_cell_setting orthorhombic
_symmetry_space_group_name_Hall '-C 2c 2'
_symmetry_space_group_name_H-M 'C m c m'
_atom_sites_solution_primary direct
_atom_sites_solution_secondary difmap
_audit_creation_method SHELXL-97
_cell_angle_alpha 90.00
_cell_angle_beta 90.00
_cell_angle_gamma 90.00
_cell_formula_units_Z 4
_cell_length_a 4.4756(5)
_cell_length_b 16.5640(18)
_cell_length_c 9.0747(10)
_cell_measurement_reflns_used 1675
_cell_measurement_temperature 200(2)
_cell_measurement_theta_max 29.74
_cell_measurement_theta_min 4.92
_cell_volume 672.74(13)
_computing_cell_refinement 'Bruker SAINT'
_computing_data_collection 'Bruker APEX2'
_computing_data_reduction 'Bruker SAINT'
_computing_molecular_graphics 'Bruker SHELXTL'
_computing_publication_material 'Bruker SHELXTL'
_computing_structure_refinement 'SHELXL-97 (Sheldrick, 2008)'
_computing_structure_solution 'SHELXS-97 (Sheldrick, 2008)'
_diffrn_ambient_temperature 200(2)
_diffrn_measured_fraction_theta_full 1.000
_diffrn_measured_fraction_theta_max 1.000
_diffrn_measurement_device_type 'Bruker APEX-II CCD'
_diffrn_measurement_method '\f and \w scans'
_diffrn_radiation_monochromator graphite
_diffrn_radiation_source 'fine-focus sealed tube'
_diffrn_radiation_type MoK\a
_diffrn_radiation_wavelength 0.71073
_diffrn_reflns_av_R_equivalents 0.0297
_diffrn_reflns_av_sigmaI/netI 0.0139
_diffrn_reflns_limit_h_max 5
_diffrn_reflns_limit_h_min -5
_diffrn_reflns_limit_k_max 20
_diffrn_reflns_limit_k_min -20
_diffrn_reflns_limit_l_max 11
_diffrn_reflns_limit_l_min -11
_diffrn_reflns_number 4076
_diffrn_reflns_theta_full 25.00
_diffrn_reflns_theta_max 26.37
_diffrn_reflns_theta_min 2.46
_exptl_absorpt_coefficient_mu 35.205
_exptl_absorpt_correction_T_max 0.5395
_exptl_absorpt_correction_T_min 0.4181
_exptl_absorpt_correction_type multi-scan
_exptl_crystal_colour silver
_exptl_crystal_density_diffrn 7.181
_exptl_crystal_description irregular
_exptl_crystal_F_000 1272
_exptl_crystal_size_max 0.03
_exptl_crystal_size_mid 0.02
_exptl_crystal_size_min 0.02
_refine_diff_density_max 0.881
_refine_diff_density_min -1.300
_refine_diff_density_rms 0.402
_refine_ls_extinction_method none
_refine_ls_goodness_of_fit_ref 1.117
_refine_ls_matrix_type full
_refine_ls_number_parameters 29
_refine_ls_number_reflns 421
_refine_ls_number_restraints 0
_refine_ls_restrained_S_all 1.105
_refine_ls_R_factor_all 0.0184
_refine_ls_R_factor_gt 0.0154
_refine_ls_shift/su_max 0.000
_refine_ls_shift/su_mean 0.000
_refine_ls_structure_factor_coef Fsqd
_refine_ls_weighting_details 'calc w=1/[\s^2^(Fo^2^)+(0.0205P)^2^+0.5108P] where P=(Fo^2^+2Fc^2^)/3'
_refine_ls_weighting_scheme calc
_refine_ls_wR_factor_gt 0.0360
_refine_ls_wR_factor_ref 0.0374
_reflns_number_gt 382
_reflns_number_total 421
_reflns_threshold_expression >2sigma(I)
_cod_data_source_file ic401339v_si_002_3.cif
_cod_data_source_block III
_cod_database_code 4335664

loop_
_symmetry_equiv_pos_as_xyz
'x, y, z'
'-x, -y, z+1/2'
'-x, y, -z+1/2'
'x, -y, -z'
'x+1/2, y+1/2, z'
'-x+1/2, -y+1/2, z+1/2'
'-x+1/2, y+1/2, -z+1/2'
'x+1/2, -y+1/2, -z'
'-x, -y, -z'
'x, y, -z-1/2'
'x, -y, z-1/2'
'-x, y, z'
'-x+1/2, -y+1/2, -z'
'x+1/2, y+1/2, -z-1/2'
'x+1/2, -y+1/2, z-1/2'
'-x+1/2, y+1/2, z'

loop_
_atom_site_label
_atom_site_type_symbol
_atom_site_fract_x
_atom_site_fract_y
_atom_site_fract_z
_atom_site_U_iso_or_equiv
_atom_site_adp_type
_atom_site_occupancy
_atom_site_symmetry_multiplicity
_atom_site_calc_flag
_atom_site_refinement_flags
Pr1 Pr 0.0000 0.79501(3) 0.2500 0.00643(14) Uani 1 4 d S
Pr2 Pr 0.0000 0.0000 0.0000 0.00798(14) Uani 1 4 d S
Sn1 Sn 0.0000 0.44456(3) 0.2500 0.00697(15) Uani 1 4 d S
Zn1 Zn 0.0000 0.18568(4) 0.10857(8) 0.00931(18) Uani 1 2 d S
Zn2 Zn 0.0000 0.34375(4) 0.01666(8) 0.00876(18) Uani 1 2 d S
Zn3 Zn 0.0000 0.60430(6) 0.2500 0.0121(2) Uani 1 4 d S

loop_
_atom_site_aniso_label
_atom_site_aniso_U_11
_atom_site_aniso_U_22
_atom_site_aniso_U_33
_atom_site_aniso_U_23
_atom_site_aniso_U_13
_atom_site_aniso_U_12
Pr1 0.0061(2) 0.0065(2) 0.0067(3) 0.000 0.000 0.000
Pr2 0.0075(3) 0.0075(3) 0.0090(3) 0.00203(18) 0.000 0.000
Sn1 0.0077(3) 0.0069(3) 0.0063(3) 0.000 0.000 0.000
Zn1 0.0078(4) 0.0108(4) 0.0093(4) -0.0032(3) 0.000 0.000
Zn2 0.0085(4) 0.0111(4) 0.0067(4) -0.0009(3) 0.000 0.000
Zn3 0.0207(6) 0.0072(5) 0.0084(5) 0.000 0.000 0.000

loop_
_atom_type_symbol
_atom_type_description
_atom_type_scat_dispersion_real
_atom_type_scat_dispersion_imag
_atom_type_scat_source
Zn Zn 0.2839 1.4301 'International Tables Vol C Tables 4.2.6.8 and 6.1.1.4'
Sn Sn -0.6537 1.4246 'International Tables Vol C Tables 4.2.6.8 and 6.1.1.4'
Pr Pr -0.2180 2.8214 'International Tables Vol C Tables 4.2.6.8 and 6.1.1.4'

loop_
_geom_angle_atom_site_label_1
_geom_angle_atom_site_label_2
_geom_angle_atom_site_label_3
_geom_angle
_geom_angle_site_symmetry_1
_geom_angle_site_symmetry_3
Zn1 Pr1 Zn1 48.06(3) 5_455 14_456
Zn1 Pr1 Zn1 109.86(3) 5_455 14_556
Zn1 Pr1 Zn1 90.47(2) 14_456 14_556
Zn1 Pr1 Zn1 90.47(2) 5_455 5
Zn1 Pr1 Zn1 109.86(3) 14_456 5
Zn1 Pr1 Zn1 48.06(3) 14_556 5
Zn1 Pr1 Zn3 54.932(13) 5_455 .
Zn1 Pr1 Zn3 54.932(13) 14_456 .
Zn1 Pr1 Zn3 54.932(13) 14_556 .
Zn1 Pr1 Zn3 54.932(13) 5 .
Zn1 Pr1 Zn2 156.24(2) 5_455 14_556
Zn1 Pr1 Zn2 111.949(18) 14_456 14_556
Zn1 Pr1 Zn2 51.395(18) 14_556 14_556
Zn1 Pr1 Zn2 85.269(16) 5 14_556
Zn3 Pr1 Zn2 104.685(14) . 14_556
Zn1 Pr1 Zn2 51.395(18) 5_455 5_455
Zn1 Pr1 Zn2 85.268(16) 14_456 5_455
Zn1 Pr1 Zn2 156.24(2) 14_556 5_455
Zn1 Pr1 Zn2 111.949(18) 5 5_455
Zn3 Pr1 Zn2 104.685(14) . 5_455
Zn2 Pr1 Zn2 150.63(3) 14_556 5_455
Zn1 Pr1 Zn2 85.269(16) 5_455 14_456
Zn1 Pr1 Zn2 51.395(18) 14_456 14_456
Zn1 Pr1 Zn2 111.949(18) 14_556 14_456
Zn1 Pr1 Zn2 156.24(2) 5 14_456
Zn3 Pr1 Zn2 104.685(14) . 14_456
Zn2 Pr1 Zn2 89.28(2) 14_556 14_456
Zn2 Pr1 Zn2 83.34(2) 5_455 14_456
Zn1 Pr1 Zn2 111.949(18) 5_455 5
Zn1 Pr1 Zn2 156.24(2) 14_456 5
Zn1 Pr1 Zn2 85.269(16) 14_556 5
Zn1 Pr1 Zn2 51.395(18) 5 5
Zn3 Pr1 Zn2 104.685(14) . 5
Zn2 Pr1 Zn2 83.34(2) 14_556 5
Zn2 Pr1 Zn2 89.28(2) 5_455 5
Zn2 Pr1 Zn2 150.63(3) 14_456 5
Zn1 Pr1 Zn1 117.481(15) 5_455 2_565
Zn1 Pr1 Zn1 69.571(17) 14_456 2_565
Zn1 Pr1 Zn1 69.571(17) 14_556 2_565
Zn1 Pr1 Zn1 117.481(15) 5 2_565
Zn3 Pr1 Zn1 95.613(15) . 2_565
Zn2 Pr1 Zn1 46.649(11) 14_556 2_565
Zn2 Pr1 Zn1 129.559(14) 5_455 2_565
Zn2 Pr1 Zn1 46.649(11) 14_456 2_565
Zn2 Pr1 Zn1 129.559(14) 5 2_565
Zn1 Pr1 Zn1 69.571(17) 5_455 9_565
Zn1 Pr1 Zn1 117.480(15) 14_456 9_565
Zn1 Pr1 Zn1 117.481(15) 14_556 9_565
Zn1 Pr1 Zn1 69.571(17) 5 9_565
Zn3 Pr1 Zn1 95.613(15) . 9_565
Zn2 Pr1 Zn1 129.559(14) 14_556 9_565
Zn2 Pr1 Zn1 46.649(11) 5_455 9_565
Zn2 Pr1 Zn1 129.559(14) 14_456 9_565
Zn2 Pr1 Zn1 46.649(11) 5 9_565
Zn1 Pr1 Zn1 168.77(3) 2_565 9_565
Zn1 Pr1 Zn2 46.297(11) 5_455 9_565
Zn1 Pr1 Zn2 84.236(19) 14_456 9_565
Zn1 Pr1 Zn2 84.236(19) 14_556 9_565
Zn1 Pr1 Zn2 46.297(11) 5 9_565
Zn3 Pr1 Zn2 46.474(14) . 9_565
Zn2 Pr1 Zn2 131.045(10) 14_556 9_565
Zn2 Pr1 Zn2 72.092(17) 5_455 9_565
Zn2 Pr1 Zn2 131.045(10) 14_456 9_565
Zn2 Pr1 Zn2 72.092(17) 5 9_565
Zn1 Pr1 Zn2 142.09(2) 2_565 9_565
Zn1 Pr1 Zn2 49.139(18) 9_565 9_565
Zn1 Pr2 Zn1 180.0 . 9
Zn1 Pr2 Sn1 86.847(14) . 13_455
Zn1 Pr2 Sn1 93.153(14) 9 13_455
Zn1 Pr2 Sn1 93.153(14) . 5_545
Zn1 Pr2 Sn1 86.847(14) 9 5_545
Sn1 Pr2 Sn1 180.000(18) 13_455 5_545
Zn1 Pr2 Sn1 86.847(14) . 13
Zn1 Pr2 Sn1 93.153(14) 9 13
Sn1 Pr2 Sn1 84.876(10) 13_455 13
Sn1 Pr2 Sn1 95.124(10) 5_545 13
Zn1 Pr2 Sn1 93.153(14) . 5_445
Zn1 Pr2 Sn1 86.847(14) 9 5_445
Sn1 Pr2 Sn1 95.124(10) 13_455 5_445
Sn1 Pr2 Sn1 84.876(10) 5_545 5_445
Sn1 Pr2 Sn1 180.000(18) 13 5_445
Zn1 Pr2 Zn2 45.072(12) . 13
Zn1 Pr2 Zn2 134.928(12) 9 13
Sn1 Pr2 Zn2 101.623(13) 13_455 13
Sn1 Pr2 Zn2 78.377(13) 5_545 13
Sn1 Pr2 Zn2 47.128(14) 13 13
Sn1 Pr2 Zn2 132.872(14) 5_445 13
Zn1 Pr2 Zn2 134.928(12) . 5_445
Zn1 Pr2 Zn2 45.072(12) 9 5_445
Sn1 Pr2 Zn2 78.377(13) 13_455 5_445
Sn1 Pr2 Zn2 101.623(13) 5_545 5_445
Sn1 Pr2 Zn2 132.872(14) 13 5_445
Sn1 Pr2 Zn2 47.128(14) 5_445 5_445
Zn2 Pr2 Zn2 180.000(15) 13 5_445
Zn1 Pr2 Zn2 45.072(12) . 13_455
Zn1 Pr2 Zn2 134.928(12) 9 13_455
Sn1 Pr2 Zn2 47.128(14) 13_455 13_455
Sn1 Pr2 Zn2 132.872(14) 5_545 13_455
Sn1 Pr2 Zn2 101.623(13) 13 13_455
Sn1 Pr2 Zn2 78.377(13) 5_445 13_455
Zn2 Pr2 Zn2 81.600(18) 13 13_455
Zn2 Pr2 Zn2 98.400(18) 5_445 13_455
Zn1 Pr2 Zn2 134.928(11) . 5_545
Zn1 Pr2 Zn2 45.072(12) 9 5_545
Sn1 Pr2 Zn2 132.872(14) 13_455 5_545
Sn1 Pr2 Zn2 47.128(14) 5_545 5_545
Sn1 Pr2 Zn2 78.377(13) 13 5_545
Sn1 Pr2 Zn2 101.623(13) 5_445 5_545
Zn2 Pr2 Zn2 98.400(18) 13 5_545
Zn2 Pr2 Zn2 81.600(18) 5_445 5_545
Zn2 Pr2 Zn2 180.000(15) 13_455 5_545
Zn1 Pr2 Zn3 130.151(16) . 13_455
Zn1 Pr2 Zn3 49.849(16) 9 13_455
Sn1 Pr2 Zn3 44.537(17) 13_455 13_455
Sn1 Pr2 Zn3 135.463(17) 5_545 13_455
Sn1 Pr2 Zn3 96.914(10) 13 13_455
Sn1 Pr2 Zn3 83.086(10) 5_445 13_455
Zn2 Pr2 Zn3 137.386(15) 13 13_455
Zn2 Pr2 Zn3 42.614(15) 5_445 13_455
Zn2 Pr2 Zn3 85.936(17) 13_455 13_455
Zn2 Pr2 Zn3 94.064(17) 5_545 13_455
Zn1 Pr2 Zn3 49.849(16) . 5_545
Zn1 Pr2 Zn3 130.151(16) 9 5_545
Sn1 Pr2 Zn3 135.463(17) 13_455 5_545
Sn1 Pr2 Zn3 44.537(17) 5_545 5_545
Sn1 Pr2 Zn3 83.086(10) 13 5_545
Sn1 Pr2 Zn3 96.914(10) 5_445 5_545
Zn2 Pr2 Zn3 42.614(15) 13 5_545
Zn2 Pr2 Zn3 137.386(15) 5_445 5_545
Zn2 Pr2 Zn3 94.064(17) 13_455 5_545
Zn2 Pr2 Zn3 85.936(17) 5_545 5_545
Zn3 Pr2 Zn3 180.00(3) 13_455 5_545
Zn3 Sn1 Zn2 128.259(18) . 10_556
Zn3 Sn1 Zn2 128.259(18) . .
Zn2 Sn1 Zn2 103.48(4) 10_556 .
Zn3 Sn1 Pr2 73.926(9) . 6
Zn2 Sn1 Pr2 68.549(12) 10_556 6
Zn2 Sn1 Pr2 135.123(11) . 6
Zn3 Sn1 Pr2 73.926(9) . 5_455
Zn2 Sn1 Pr2 135.123(11) 10_556 5_455
Zn2 Sn1 Pr2 68.549(12) . 5_455
Pr2 Sn1 Pr2 147.851(19) 6 5_455
Zn3 Sn1 Pr2 73.926(10) . 6_455
Zn2 Sn1 Pr2 68.549(12) 10_556 6_455
Zn2 Sn1 Pr2 135.123(11) . 6_455
Pr2 Sn1 Pr2 84.876(10) 6 6_455
Pr2 Sn1 Pr2 86.330(10) 5_455 6_455
Zn3 Sn1 Pr2 73.926(9) . 5
Zn2 Sn1 Pr2 135.123(11) 10_556 5
Zn2 Sn1 Pr2 68.549(12) . 5
Pr2 Sn1 Pr2 86.330(10) 6 5
Pr2 Sn1 Pr2 84.876(10) 5_455 5
Pr2 Sn1 Pr2 147.851(19) 6_455 5
Zn3 Sn1 Pr1 137.908(9) . 5_445
Zn2 Sn1 Pr1 62.645(14) 10_556 5_445
Zn2 Sn1 Pr1 62.645(14) . 5_445
Pr2 Sn1 Pr1 131.132(11) 6 5_445
Pr2 Sn1 Pr1 75.708(8) 5_455 5_445
Pr2 Sn1 Pr1 75.708(8) 6_455 5_445
Pr2 Sn1 Pr1 131.132(10) 5 5_445
Zn3 Sn1 Pr1 137.908(9) . 5_545
Zn2 Sn1 Pr1 62.645(14) 10_556 5_545
Zn2 Sn1 Pr1 62.645(14) . 5_545
Pr2 Sn1 Pr1 75.708(8) 6 5_545
Pr2 Sn1 Pr1 131.132(10) 5_455 5_545
Pr2 Sn1 Pr1 131.132(10) 6_455 5_545
Pr2 Sn1 Pr1 75.708(8) 5 5_545
Pr1 Sn1 Pr1 84.185(18) 5_445 5_545
Zn2 Zn1 Zn2 122.15(4) 13_455 13
Zn2 Zn1 Zn1 116.39(2) 13_455 10_556
Zn2 Zn1 Zn1 116.39(2) 13 10_556
Zn2 Zn1 Zn2 92.68(2) 13_455 .
Zn2 Zn1 Zn2 92.68(2) 13 .
Zn1 Zn1 Zn2 107.67(2) 10_556 .
Zn2 Zn1 Zn3 141.31(4) 13_455 5_545
Zn2 Zn1 Zn3 55.581(17) 13 5_545
Zn1 Zn1 Zn3 63.837(14) 10_556 5_545
Zn2 Zn1 Zn3 125.11(2) . 5_545
Zn2 Zn1 Zn3 55.581(17) 13_455 5_445
Zn2 Zn1 Zn3 141.31(4) 13 5_445
Zn1 Zn1 Zn3 63.837(14) 10_556 5_445
Zn2 Zn1 Zn3 125.11(2) . 5_445
Zn3 Zn1 Zn3 100.49(3) 5_545 5_445
Zn2 Zn1 Pr1 155.78(3) 13_455 5_545
Zn2 Zn1 Pr1 70.678(17) 13 5_545
Zn1 Zn1 Pr1 65.970(13) 10_556 5_545
Zn2 Zn1 Pr1 64.923(18) . 5_545
Zn3 Zn1 Pr1 62.66(2) 5_545 5_545
Zn3 Zn1 Pr1 129.23(3) 5_445 5_545
Zn2 Zn1 Pr1 70.678(17) 13_455 5_445
Zn2 Zn1 Pr1 155.78(3) 13 5_445
Zn1 Zn1 Pr1 65.970(13) 10_556 5_445
Zn2 Zn1 Pr1 64.923(18) . 5_445
Zn3 Zn1 Pr1 129.23(3) 5_545 5_445
Zn3 Zn1 Pr1 62.66(2) 5_445 5_445
Pr1 Zn1 Pr1 90.47(2) 5_545 5_445
Zn2 Zn1 Pr2 71.51(2) 13_455 .
Zn2 Zn1 Pr2 71.51(2) 13 .
Zn1 Zn1 Pr2 107.762(13) 10_556 .
Zn2 Zn1 Pr2 144.57(3) . .
Zn3 Zn1 Pr2 72.15(2) 5_545 .
Zn3 Zn1 Pr2 72.15(2) 5_445 .
Pr1 Zn1 Pr2 132.173(13) 5_545 .
Pr1 Zn1 Pr2 132.173(13) 5_445 .
Zn2 Zn1 Pr1 64.93(2) 13_455 9_565
Zn2 Zn1 Pr1 64.93(2) 13 9_565
Zn1 Zn1 Pr1 174.385(15) 10_556 9_565
Zn2 Zn1 Pr1 66.72(2) . 9_565
Zn3 Zn1 Pr1 118.956(17) 5_545 9_565
Zn3 Zn1 Pr1 118.956(17) 5_445 9_565
Pr1 Zn1 Pr1 110.429(17) 5_545 9_565
Pr1 Zn1 Pr1 110.429(17) 5_445 9_565
Pr2 Zn1 Pr1 77.853(18) . 9_565
Zn1 Zn2 Zn1 122.15(4) 13_455 13
Zn1 Zn2 Zn3 69.21(2) 13_455 9_565
Zn1 Zn2 Zn3 69.21(2) 13 9_565
Zn1 Zn2 Sn1 117.84(2) 13_455 .
Zn1 Zn2 Sn1 117.84(2) 13 .
Zn3 Zn2 Sn1 122.16(4) 9_565 .
Zn1 Zn2 Zn1 87.32(2) 13_455 .
Zn1 Zn2 Zn1 87.32(2) 13 .
Zn3 Zn2 Zn1 127.25(4) 9_565 .
Sn1 Zn2 Zn1 110.59(3) . .
Zn1 Zn2 Pr1 149.56(3) 13_455 5_545
Zn1 Zn2 Pr1 68.419(18) 13 5_545
Zn3 Zn2 Pr1 135.347(10) 9_565 5_545
Sn1 Zn2 Pr1 68.587(17) . 5_545
Zn1 Zn2 Pr1 63.682(16) . 5_545
Zn1 Zn2 Pr1 68.419(18) 13_455 5_445
Zn1 Zn2 Pr1 149.56(3) 13 5_445
Zn3 Zn2 Pr1 135.347(10) 9_565 5_445
Sn1 Zn2 Pr1 68.587(17) . 5_445
Zn1 Zn2 Pr1 63.682(16) . 5_445
Pr1 Zn2 Pr1 89.28(2) 5_545 5_445
Zn1 Zn2 Pr1 63.03(2) 13_455 9_565
Zn1 Zn2 Pr1 63.03(2) 13 9_565
Zn3 Zn2 Pr1 63.10(3) 9_565 9_565
Sn1 Zn2 Pr1 174.73(3) . 9_565
Zn1 Zn2 Pr1 64.14(2) . 9_565
Pr1 Zn2 Pr1 107.908(17) 5_545 9_565
Pr1 Zn2 Pr1 107.908(17) 5_445 9_565
Zn1 Zn2 Pr2 134.14(3) 13_455 5
Zn1 Zn2 Pr2 63.421(18) 13 5
Zn3 Zn2 Pr2 72.85(2) 9_565 5
Sn1 Zn2 Pr2 64.323(15) . 5
Zn1 Zn2 Pr2 137.177(11) . 5
Pr1 Zn2 Pr2 76.220(12) 5_545 5
Pr1 Zn2 Pr2 132.85(2) 5_445 5
Pr1 Zn2 Pr2 119.238(17) 9_565 5
Zn1 Zn2 Pr2 63.421(18) 13_455 5_455
Zn1 Zn2 Pr2 134.14(3) 13 5_455
Zn3 Zn2 Pr2 72.85(2) 9_565 5_455
Sn1 Zn2 Pr2 64.323(15) . 5_455
Zn1 Zn2 Pr2 137.177(11) . 5_455
Pr1 Zn2 Pr2 132.85(2) 5_545 5_455
Pr1 Zn2 Pr2 76.220(11) 5_445 5_455
Pr1 Zn2 Pr2 119.238(16) 9_565 5_455
Pr2 Zn2 Pr2 81.600(17) 5 5_455
Zn2 Zn3 Zn2 140.85(5) 2_565 9_565
Zn2 Zn3 Sn1 109.58(3) 2_565 .
Zn2 Zn3 Sn1 109.58(3) 9_565 .
Zn2 Zn3 Zn1 55.206(17) 2_565 14_556
Zn2 Zn3 Zn1 105.09(3) 9_565 14_556
Sn1 Zn3 Zn1 117.59(2) . 14_556
Zn2 Zn3 Zn1 105.09(3) 2_565 5
Zn2 Zn3 Zn1 55.206(17) 9_565 5
Sn1 Zn3 Zn1 117.59(2) . 5
Zn1 Zn3 Zn1 52.33(3) 14_556 5
Zn2 Zn3 Zn1 105.09(3) 2_565 5_455
Zn2 Zn3 Zn1 55.206(17) 9_565 5_455
Sn1 Zn3 Zn1 117.59(2) . 5_455
Zn1 Zn3 Zn1 124.82(5) 14_556 5_455
Zn1 Zn3 Zn1 100.49(3) 5 5_455
Zn2 Zn3 Zn1 55.206(17) 2_565 14_456
Zn2 Zn3 Zn1 105.09(3) 9_565 14_456
Sn1 Zn3 Zn1 117.59(2) . 14_456
Zn1 Zn3 Zn1 100.49(3) 14_556 14_456
Zn1 Zn3 Zn1 124.82(5) 5 14_456
Zn1 Zn3 Zn1 52.33(3) 5_455 14_456
Zn2 Zn3 Pr1 70.42(3) 2_565 .
Zn2 Zn3 Pr1 70.42(3) 9_565 .
Sn1 Zn3 Pr1 180.0 . .
Zn1 Zn3 Pr1 62.41(2) 14_556 .
Zn1 Zn3 Pr1 62.41(2) 5 .
Zn1 Zn3 Pr1 62.41(2) 5_455 .
Zn1 Zn3 Pr1 62.41(2) 14_456 .
Zn2 Zn3 Pr2 138.538(11) 2_565 5_455
Zn2 Zn3 Pr2 64.532(14) 9_565 5_455
Sn1 Zn3 Pr2 61.537(14) . 5_455
Zn1 Zn3 Pr2 166.249(12) 14_556 5_455
Zn1 Zn3 Pr2 114.796(15) 5 5_455
Zn1 Zn3 Pr2 58.003(15) 5_455 5_455
Zn1 Zn3 Pr2 91.265(14) 14_456 5_455
Pr1 Zn3 Pr2 118.463(14) . 5_455
Zn2 Zn3 Pr2 64.532(14) 2_565 6
Zn2 Zn3 Pr2 138.537(11) 9_565 6
Sn1 Zn3 Pr2 61.537(14) . 6
Zn1 Zn3 Pr2 58.003(15) 14_556 6
Zn1 Zn3 Pr2 91.265(14) 5 6
Zn1 Zn3 Pr2 166.249(12) 5_455 6
Zn1 Zn3 Pr2 114.796(15) 14_456 6
Pr1 Zn3 Pr2 118.463(14) . 6
Pr2 Zn3 Pr2 123.07(3) 5_455 6
Zn2 Zn3 Pr2 138.537(11) 2_565 5
Zn2 Zn3 Pr2 64.532(14) 9_565 5
Sn1 Zn3 Pr2 61.537(14) . 5
Zn1 Zn3 Pr2 91.265(14) 14_556 5
Zn1 Zn3 Pr2 58.003(15) 5 5
Zn1 Zn3 Pr2 114.796(15) 5_455 5
Zn1 Zn3 Pr2 166.249(12) 14_456 5
Pr1 Zn3 Pr2 118.463(14) . 5
Pr2 Zn3 Pr2 76.247(14) 5_455 5
Pr2 Zn3 Pr2 77.493(14) 6 5
Zn2 Zn3 Pr2 64.532(14) 2_565 6_455
Zn2 Zn3 Pr2 138.537(11) 9_565 6_455
Sn1 Zn3 Pr2 61.537(14) . 6_455
Zn1 Zn3 Pr2 114.796(15) 14_556 6_455
Zn1 Zn3 Pr2 166.249(12) 5 6_455
Zn1 Zn3 Pr2 91.265(14) 5_455 6_455
Zn1 Zn3 Pr2 58.003(15) 14_456 6_455
Pr1 Zn3 Pr2 118.463(14) . 6_455
Pr2 Zn3 Pr2 77.493(14) 5_455 6_455
Pr2 Zn3 Pr2 76.247(14) 6 6_455
Pr2 Zn3 Pr2 123.07(3) 5 6_455

loop_
_geom_bond_atom_site_label_1
_geom_bond_atom_site_label_2
_geom_bond_distance
_geom_bond_site_symmetry_2
Pr1 Zn1 3.1519(6) 5_455
Pr1 Zn1 3.1519(6) 14_456
Pr1 Zn1 3.1519(6) 14_556
Pr1 Zn1 3.1519(6) 5
Pr1 Zn3 3.1590(12) .
Pr1 Zn2 3.1849(6) 14_556
Pr1 Zn2 3.1849(6) 5_455
Pr1 Zn2 3.1849(6) 14_456
Pr1 Zn2 3.1849(6) 5
Pr1 Zn1 3.2696(8) 2_565
Pr1 Zn1 3.2696(8) 9_565
Pr1 Zn2 3.3374(8) 9_565
Pr2 Zn1 3.2296(8) .
Pr2 Zn1 3.2296(8) 9
Pr2 Sn1 3.3163(3) 13_455
Pr2 Sn1 3.3163(3) 5_545
Pr2 Sn1 3.3163(3) 13
Pr2 Sn1 3.3163(3) 5_445
Pr2 Zn2 3.4247(6) 13
Pr2 Zn2 3.4247(6) 5_445
Pr2 Zn2 3.4247(6) 13_455
Pr2 Zn2 3.4247(6) 5_545
Pr2 Zn3 3.6248(5) 13_455
Pr2 Zn3 3.6248(5) 5_545
Sn1 Zn3 2.6458(11) .
Sn1 Zn2 2.6967(8) 10_556
Sn1 Zn2 2.6967(8) .
Sn1 Pr2 3.3163(3) 6
Sn1 Pr2 3.3163(3) 5_455
Sn1 Pr2 3.3163(3) 6_455
Sn1 Pr2 3.3163(3) 5
Sn1 Pr1 3.3384(6) 5_445
Sn1 Pr1 3.3384(6) 5_545
Zn1 Zn2 2.5567(6) 13_455
Zn1 Zn2 2.5567(6) 13
Zn1 Zn1 2.5669(15) 10_556
Zn1 Zn2 2.7479(10) .
Zn1 Zn3 2.9107(7) 5_545
Zn1 Zn3 2.9107(7) 5_445
Zn1 Pr1 3.1519(6) 5_545
Zn1 Pr1 3.1519(6) 5_445
Zn1 Pr1 3.2696(8) 9_565
Zn2 Zn1 2.5567(6) 13_455
Zn2 Zn1 2.5567(6) 13
Zn2 Zn3 2.5683(8) 9_565
Zn2 Pr1 3.1849(6) 5_545
Zn2 Pr1 3.1849(6) 5_445
Zn2 Pr1 3.3374(8) 9_565
Zn2 Pr2 3.4248(6) 5
Zn2 Pr2 3.4248(6) 5_455
Zn3 Zn2 2.5683(8) 2_565
Zn3 Zn2 2.5683(8) 9_565
Zn3 Zn1 2.9107(7) 14_556
Zn3 Zn1 2.9107(7) 5
Zn3 Zn1 2.9107(7) 5_455
Zn3 Zn1 2.9107(7) 14_456
Zn3 Pr2 3.6248(5) 5_455
Zn3 Pr2 3.6248(5) 6
Zn3 Pr2 3.6248(5) 5
Zn3 Pr2 3.6248(5) 6_455
